data_7117530
loop_
_publ_author_name
'Oliver J. Stacey'
'Angelo J. Amoroso'
'James A. Platts'
'Peter N. Horton'
'Simon J. Coles'
'David Lloyd'
'Catrin F. Williams'
'Anthony J. Hayes'
'Jay J. Dunsford'
'Simon J. A. Pope'

_publ_section_title
;
 Water soluble, cyclometalated Pt(II)-Ln(III) conjugates towards novel
 bimodal imaging agents
;
_journal_name_full Chem.Commun.
_journal_page_first 12305
_journal_paper_doi 10.1039/C5cc02623G
_journal_volume 51
_journal_year 2015
_chemical_formula_moiety 'C23 H26 Cl N O5 Pt S'
_chemical_formula_sum 'C23 H26 Cl N O5 Pt S'
_chemical_formula_weight 659.05
_chemical_name_systematic
;
 ?
;
_space_group_crystal_system triclinic
_space_group_IT_number 2
_space_group_name_Hall '-P 1'
_space_group_name_H-M_alt 'P -1'
_symmetry_space_group_name_Hall '-P 1'
_symmetry_space_group_name_H-M 'P -1'
_atom_sites_solution_hydrogens geom
_audit_creation_method SHELXL-2013
_audit_update_record
;
2015-03-25 deposited with the CCDC.
2015-06-29 downloaded from the CCDC.
;
_cell_angle_alpha 104.643(4)
_cell_angle_beta 95.718(3)
_cell_angle_gamma 114.866(4)
_cell_formula_units_Z 2
_cell_length_a 9.5830(7)
_cell_length_b 9.8654(7)
_cell_length_c 14.2517(10)
_cell_measurement_reflns_used 15643
_cell_measurement_temperature 100(2)
_cell_measurement_theta_max 27.5
_cell_measurement_theta_min 2.4
_cell_volume 1149.74(15)
_computing_cell_refinement
;
Rigaku CrystalClear-SM Expert 3.1 b27
;
_computing_data_collection
;
Rigaku CrystalClear-SM Expert 3.1 b27
;
_computing_data_reduction
;
Rigaku CrystalClear-SM Expert 3.1 b27
;
_computing_molecular_graphics 'ORTEP3 for Windows (Farrugia, 1997)'
_computing_publication_material 'WINGX (Farrugia, 1998)'
_computing_structure_refinement 'SHELXL-2013 (Sheldrick, 2013)'
_computing_structure_solution 'SUPERFLIP (Palatinus & Chapuis, 2007'
_diffrn_ambient_temperature 100(2)
_diffrn_detector 'CCD plate'
_diffrn_detector_area_resol_mean 28.5714
_diffrn_detector_type 'Rigaku HG Saturn724+ (2x2 bin mode)'
_diffrn_measured_fraction_theta_full 0.998
_diffrn_measured_fraction_theta_max 0.996
_diffrn_measurement_device 'four-circle \k goniometer'
_diffrn_measurement_device_type 'Rigaku AFC12 (Right)'
_diffrn_measurement_method 'profile data from \w-scans'
_diffrn_measurement_specimen_support 'MiTeGen MicroMesh'
_diffrn_radiation_collimation 'Confocal mirrors, HF Varimax '
_diffrn_radiation_type MoK\a
_diffrn_radiation_wavelength 0.71075
_diffrn_reflns_av_R_equivalents 0.0403
_diffrn_reflns_av_unetI/netI 0.0309
_diffrn_reflns_laue_measured_fraction_full 0.998
_diffrn_reflns_laue_measured_fraction_max 0.996
_diffrn_reflns_limit_h_max 10
_diffrn_reflns_limit_h_min -12
_diffrn_reflns_limit_k_max 12
_diffrn_reflns_limit_k_min -12
_diffrn_reflns_limit_l_max 16
_diffrn_reflns_limit_l_min -18
_diffrn_reflns_number 15635
_diffrn_reflns_point_group_measured_fraction_full 0.998
_diffrn_reflns_point_group_measured_fraction_max 0.996
_diffrn_reflns_theta_full 25.242
_diffrn_reflns_theta_max 27.485
_diffrn_reflns_theta_min 3.035
_diffrn_source 'Rotating Anode'
_diffrn_source_current 55.0
_diffrn_source_power 2.475
_diffrn_source_voltage 45.0
_exptl_absorpt_coefficient_mu 6.345
_exptl_absorpt_correction_T_max 1.000
_exptl_absorpt_correction_T_min 0.700
_exptl_absorpt_correction_type multi-scan
_exptl_absorpt_process_details
;
Rigaku CrystalClear-SM Expert 3.1 b27
;
_exptl_crystal_colour 'Dark Orange'
_exptl_crystal_density_diffrn 1.904
_exptl_crystal_description Blade
_exptl_crystal_F_000 644
_exptl_crystal_size_max 0.170
_exptl_crystal_size_mid 0.100
_exptl_crystal_size_min 0.040
_refine_diff_density_max 1.529
_refine_diff_density_min -1.257
_refine_diff_density_rms 0.124
_refine_ls_extinction_coef .
_refine_ls_extinction_method none
_refine_ls_goodness_of_fit_ref 1.061
_refine_ls_hydrogen_treatment constr
_refine_ls_matrix_type full
_refine_ls_number_parameters 292
_refine_ls_number_reflns 5262
_refine_ls_number_restraints 0
_refine_ls_restrained_S_all 1.061
_refine_ls_R_factor_all 0.0245
_refine_ls_R_factor_gt 0.0237
_refine_ls_shift/su_max 0.002
_refine_ls_shift/su_mean 0.000
_refine_ls_structure_factor_coef Fsqd
_refine_ls_weighting_details 'w=1/[\s^2^(Fo^2^)+(0.0411P)^2^+0.0366P] where P=(Fo^2^+2Fc^2^)/3'
_refine_ls_weighting_scheme calc
_refine_ls_wR_factor_gt 0.0619
_refine_ls_wR_factor_ref 0.0623
_reflns_Friedel_coverage 0.000
_reflns_friedel_fraction_full .
_reflns_friedel_fraction_max .
_reflns_number_gt 5072
_reflns_number_total 5262
_reflns_threshold_expression 'I > 2\s(I)'
_cod_data_source_file c5cc02623g1.cif
_cod_data_source_block Ptcomplex
_cod_database_code 7117530
_shelx_space_group_comment
;
The symmetry employed for this shelxl refinement is uniquely defined
by the following loop, which should always be used as a source of
symmetry information in preference to the above space-group names.
They are only intended as comments.
;
_shelx_estimated_absorpt_t_min 0.412
_shelx_estimated_absorpt_t_max 0.785
_shelxl_version_number 2013-4

loop_
_space_group_symop_operation_xyz
'x, y, z'
'-x, -y, -z'

loop_
_atom_site_label
_atom_site_type_symbol
_atom_site_fract_x
_atom_site_fract_y
_atom_site_fract_z
_atom_site_U_iso_or_equiv
_atom_site_adp_type
_atom_site_occupancy
_atom_site_site_symmetry_order
_atom_site_calc_flag
_atom_site_refinement_flags_posn
_atom_site_refinement_flags_adp
_atom_site_refinement_flags_occupancy
_atom_site_disorder_assembly
_atom_site_disorder_group
C1 C 0.6462(3) 0.1361(3) 0.3808(2) 0.0207(5) Uani 1 1 d . . . . .
C2 C 0.7605(3) 0.1011(3) 0.3419(2) 0.0231(6) Uani 1 1 d . . . . .
H2 H 0.7609 0.0869 0.2735 0.028 Uiso 1 1 calc R U . . .
C3 C 0.8735(3) 0.0870(3) 0.4028(2) 0.0248(6) Uani 1 1 d . . . . .
H3 H 0.9501 0.0635 0.3752 0.030 Uiso 1 1 calc R U . . .
C4 C 0.8757(3) 0.1067(3) 0.5024(2) 0.0256(6) Uani 1 1 d . . . . .
H4 H 0.9523 0.0947 0.5426 0.031 Uiso 1 1 calc R U . . .
C5 C 0.7659(3) 0.1441(3) 0.5441(2) 0.0228(6) Uani 1 1 d . . . . .
H5 H 0.7671 0.1584 0.6127 0.027 Uiso 1 1 calc R U . . .
C6 C 0.6538(3) 0.1602(3) 0.4836(2) 0.0210(5) Uani 1 1 d . . . . .
C7 C 0.5421(3) 0.2113(3) 0.5234(2) 0.0200(5) Uani 1 1 d . . . . .
C8 C 0.5344(3) 0.2459(3) 0.6245(2) 0.0211(5) Uani 1 1 d . . . . .
H8 H 0.5995 0.2295 0.6706 0.025 Uiso 1 1 calc R U . . .
C9 C 0.4338(3) 0.3027(3) 0.6565(2) 0.0210(5) Uani 1 1 d . . . . .
C10 C 0.3485(3) 0.3431(3) 0.5897(2) 0.0209(5) Uani 1 1 d . . . . .
C11 C 0.2618(3) 0.4261(3) 0.6202(2) 0.0235(6) Uani 1 1 d . . . . .
H11 H 0.2524 0.4515 0.6874 0.028 Uiso 1 1 calc R U . . .
C12 C 0.1916(3) 0.4698(3) 0.5529(2) 0.0249(6) Uani 1 1 d . . . . .
H12 H 0.1325 0.5241 0.5735 0.030 Uiso 1 1 calc R U . . .
C13 C 0.2064(3) 0.4350(3) 0.4538(2) 0.0233(6) Uani 1 1 d . . . . .
H13 H 0.1584 0.4674 0.4084 0.028 Uiso 1 1 calc R U . . .
C14 C 0.2894(3) 0.3547(3) 0.4215(2) 0.0219(5) Uani 1 1 d . . . . .
H14 H 0.2983 0.3320 0.3541 0.026 Uiso 1 1 calc R U . . .
C15 C 0.3613(3) 0.3060(3) 0.4882(2) 0.0198(5) Uani 1 1 d . . . . .
C16 C 0.4220(4) 0.3201(3) 0.7624(2) 0.0241(6) Uani 1 1 d . . . . .
C17 C 0.2463(4) 0.2769(4) 0.8701(2) 0.0265(6) Uani 1 1 d . . . . .
H17A H 0.3143 0.2426 0.9042 0.032 Uiso 1 1 calc R U . . .
H17B H 0.1346 0.2032 0.8645 0.032 Uiso 1 1 calc R U . . .
C18 C 0.2826(4) 0.4426(4) 0.9314(2) 0.0275(6) Uani 1 1 d . . . . .
H18A H 0.2407 0.4384 0.9919 0.033 Uiso 1 1 calc R U . . .
H18B H 0.3988 0.5088 0.9532 0.033 Uiso 1 1 calc R U . . .
C19 C 0.0481(4) 0.4343(4) 0.8503(3) 0.0348(7) Uani 1 1 d . . . . .
H19A H 0.0049 0.4060 0.9067 0.042 Uiso 1 1 calc R U . . .
H19B H 0.0115 0.3358 0.7935 0.042 Uiso 1 1 calc R U . . .
C20 C -0.0080(4) 0.5417(4) 0.8208(3) 0.0368(7) Uani 1 1 d . . . . .
H20A H 0.0560 0.5919 0.7773 0.044 Uiso 1 1 calc R U . . .
H20B H -0.1199 0.4802 0.7832 0.044 Uiso 1 1 calc R U . . .
C21 C -0.0325(6) 0.7710(5) 0.8841(4) 0.0557(11) Uani 1 1 d . . . . .
H21A H -0.1439 0.7187 0.8485 0.084 Uiso 1 1 calc R U . . .
H21B H 0.0342 0.8185 0.8417 0.084 Uiso 1 1 calc R U . . .
H21C H -0.0152 0.8538 0.9457 0.084 Uiso 1 1 calc R U . . .
Cl1 Cl 0.16910(8) 0.03486(8) 0.24621(5) 0.02501(14) Uani 1 1 d . . . . .
N1 N 0.4474(3) 0.2278(3) 0.45659(18) 0.0191(5) Uani 1 1 d . . . . .
O1 O 0.5350(3) 0.3671(3) 0.82997(17) 0.0336(5) Uani 1 1 d . . . . .
O2 O 0.2732(3) 0.2709(2) 0.77108(15) 0.0247(4) Uani 1 1 d . . . . .
O3 O 0.2172(3) 0.5153(2) 0.87871(17) 0.0287(5) Uani 1 1 d . . . . .
O4 O 0.0071(3) 0.6587(3) 0.90757(19) 0.0371(5) Uani 1 1 d . . . . .
Pt1 Pt 0.44597(2) 0.12118(2) 0.31049(2) 0.01894(5) Uani 1 1 d . . . . .
C31 C 0.4183(4) 0.1601(4) 0.0964(2) 0.0324(7) Uani 1 1 d . . . . .
H31A H 0.3188 0.1575 0.1092 0.049 Uiso 1 1 calc R U . . .
H31B H 0.4073 0.1201 0.0243 0.049 Uiso 1 1 calc R U . . .
H31C H 0.5034 0.2691 0.1236 0.049 Uiso 1 1 calc R U . . .
C32 C 0.3111(4) -0.1528(4) 0.0854(2) 0.0310(7) Uani 1 1 d . . . . .
H32A H 0.3292 -0.2312 0.1080 0.046 Uiso 1 1 calc R U . . .
H32B H 0.3106 -0.1735 0.0144 0.046 Uiso 1 1 calc R U . . .
H32C H 0.2090 -0.1598 0.0956 0.046 Uiso 1 1 calc R U . . .
O31 O 0.6132(3) 0.0459(3) 0.13081(16) 0.0314(5) Uani 1 1 d . . . . .
S31 S 0.46457(10) 0.03959(9) 0.15475(6) 0.02374(16) Uani 1 1 d . . . . .

loop_
_atom_site_aniso_label
_atom_site_aniso_U_11
_atom_site_aniso_U_22
_atom_site_aniso_U_33
_atom_site_aniso_U_23
_atom_site_aniso_U_13
_atom_site_aniso_U_12
C1 0.0208(13) 0.0224(12) 0.0206(14) 0.0072(10) 0.0037(10) 0.0117(11)
C2 0.0219(14) 0.0250(13) 0.0262(15) 0.0096(11) 0.0090(11) 0.0129(11)
C3 0.0203(13) 0.0258(13) 0.0296(16) 0.0073(11) 0.0080(11) 0.0124(11)
C4 0.0216(14) 0.0276(14) 0.0292(16) 0.0079(12) 0.0025(11) 0.0143(12)
C5 0.0232(14) 0.0224(12) 0.0232(14) 0.0072(11) 0.0045(11) 0.0112(11)
C6 0.0198(13) 0.0209(12) 0.0229(14) 0.0065(10) 0.0054(10) 0.0104(10)
C7 0.0198(13) 0.0197(12) 0.0230(14) 0.0085(10) 0.0035(10) 0.0107(10)
C8 0.0203(13) 0.0241(13) 0.0198(14) 0.0077(10) 0.0035(10) 0.0111(11)
C9 0.0211(13) 0.0218(12) 0.0191(13) 0.0055(10) 0.0050(10) 0.0097(10)
C10 0.0204(13) 0.0210(12) 0.0209(14) 0.0058(10) 0.0045(10) 0.0100(10)
C11 0.0226(14) 0.0229(12) 0.0259(15) 0.0063(11) 0.0073(11) 0.0118(11)
C12 0.0232(14) 0.0236(13) 0.0296(16) 0.0066(11) 0.0074(12) 0.0134(11)
C13 0.0238(14) 0.0223(12) 0.0278(15) 0.0098(11) 0.0053(11) 0.0135(11)
C14 0.0216(13) 0.0219(12) 0.0214(14) 0.0080(10) 0.0045(11) 0.0090(11)
C15 0.0177(12) 0.0191(11) 0.0224(14) 0.0050(10) 0.0057(10) 0.0092(10)
C16 0.0271(15) 0.0273(14) 0.0217(14) 0.0062(11) 0.0060(11) 0.0170(12)
C17 0.0305(15) 0.0368(15) 0.0194(14) 0.0106(12) 0.0100(12) 0.0204(13)
C18 0.0290(15) 0.0339(15) 0.0222(15) 0.0084(12) 0.0057(12) 0.0174(13)
C19 0.0277(16) 0.0346(16) 0.0374(19) 0.0044(14) 0.0006(13) 0.0159(13)
C20 0.0365(18) 0.0459(18) 0.0317(18) 0.0109(15) 0.0022(14) 0.0248(16)
C21 0.060(3) 0.063(3) 0.076(3) 0.035(2) 0.025(2) 0.048(2)
Cl1 0.0218(3) 0.0309(3) 0.0226(3) 0.0055(3) 0.0038(3) 0.0147(3)
N1 0.0206(12) 0.0221(11) 0.0151(11) 0.0046(9) 0.0049(9) 0.0110(9)
O1 0.0316(12) 0.0508(13) 0.0203(11) 0.0080(10) 0.0039(9) 0.0235(11)
O2 0.0274(11) 0.0292(10) 0.0195(10) 0.0074(8) 0.0078(8) 0.0146(9)
O3 0.0287(11) 0.0319(10) 0.0277(11) 0.0087(9) 0.0055(9) 0.0169(9)
O4 0.0420(14) 0.0424(12) 0.0366(14) 0.0134(11) 0.0066(11) 0.0286(11)
Pt1 0.01979(7) 0.02309(7) 0.01703(7) 0.00667(5) 0.00525(5) 0.01245(5)
C31 0.0430(19) 0.0402(17) 0.0248(16) 0.0162(13) 0.0136(14) 0.0246(15)
C32 0.0322(16) 0.0333(15) 0.0256(16) 0.0040(12) 0.0049(13) 0.0172(13)
O31 0.0286(11) 0.0478(13) 0.0241(12) 0.0108(10) 0.0113(9) 0.0228(10)
S31 0.0257(4) 0.0307(4) 0.0184(4) 0.0074(3) 0.0065(3) 0.0163(3)

loop_
_atom_type_symbol
_atom_type_description
_atom_type_scat_dispersion_real
_atom_type_scat_dispersion_imag
_atom_type_scat_source
C C 0.0033 0.0016 'International Tables Vol C Tables 4.2.6.8 and 6.1.1.4'
H H 0.0000 0.0000 'International Tables Vol C Tables 4.2.6.8 and 6.1.1.4'
Cl Cl 0.1484 0.1585 'International Tables Vol C Tables 4.2.6.8 and 6.1.1.4'
N N 0.0061 0.0033 'International Tables Vol C Tables 4.2.6.8 and 6.1.1.4'
O O 0.0106 0.0060 'International Tables Vol C Tables 4.2.6.8 and 6.1.1.4'
Pt Pt -1.7033 8.3905 'International Tables Vol C Tables 4.2.6.8 and 6.1.1.4'
S S 0.1246 0.1234 'International Tables Vol C Tables 4.2.6.8 and 6.1.1.4'

loop_
_geom_angle_atom_site_label_1
_geom_angle_atom_site_label_2
_geom_angle_atom_site_label_3
_geom_angle
_geom_angle_site_symmetry_1
_geom_angle_site_symmetry_3
C2 C1 C6 117.3(3) . .
C2 C1 Pt1 130.1(2) . .
C6 C1 Pt1 111.6(2) . .
C3 C2 C1 120.6(3) . .
C3 C2 H2 119.7 . .
C1 C2 H2 119.7 . .
C4 C3 C2 121.1(3) . .
C4 C3 H3 119.5 . .
C2 C3 H3 119.5 . .
C3 C4 C5 120.0(3) . .
C3 C4 H4 120.0 . .
C5 C4 H4 120.0 . .
C4 C5 C6 119.1(3) . .
C4 C5 H5 120.5 . .
C6 C5 H5 120.5 . .
C5 C6 C1 122.0(3) . .
C5 C6 C7 122.3(3) . .
C1 C6 C7 115.6(2) . .
N1 C7 C8 120.9(2) . .
N1 C7 C6 114.9(2) . .
C8 C7 C6 124.2(3) . .
C9 C8 C7 120.3(3) . .
C9 C8 H8 119.8 . .
C7 C8 H8 119.8 . .
C8 C9 C10 119.7(3) . .
C8 C9 C16 116.3(3) . .
C10 C9 C16 124.0(2) . .
C11 C10 C9 123.6(3) . .
C11 C10 C15 119.1(3) . .
C9 C10 C15 117.2(2) . .
C12 C11 C10 120.1(3) . .
C12 C11 H11 119.9 . .
C10 C11 H11 119.9 . .
C11 C12 C13 120.5(3) . .
C11 C12 H12 119.7 . .
C13 C12 H12 119.7 . .
C14 C13 C12 121.0(3) . .
C14 C13 H13 119.5 . .
C12 C13 H13 119.5 . .
C13 C14 C15 120.0(3) . .
C13 C14 H14 120.0 . .
C15 C14 H14 120.0 . .
N1 C15 C14 120.3(3) . .
N1 C15 C10 120.4(3) . .
C14 C15 C10 119.2(2) . .
O1 C16 O2 125.2(3) . .
O1 C16 C9 122.9(3) . .
O2 C16 C9 111.8(3) . .
O2 C17 C18 110.9(2) . .
O2 C17 H17A 109.5 . .
C18 C17 H17A 109.5 . .
O2 C17 H17B 109.5 . .
C18 C17 H17B 109.5 . .
H17A C17 H17B 108.0 . .
O3 C18 C17 113.4(2) . .
O3 C18 H18A 108.9 . .
C17 C18 H18A 108.9 . .
O3 C18 H18B 108.9 . .
C17 C18 H18B 108.9 . .
H18A C18 H18B 107.7 . .
O3 C19 C20 108.2(3) . .
O3 C19 H19A 110.1 . .
C20 C19 H19A 110.1 . .
O3 C19 H19B 110.1 . .
C20 C19 H19B 110.1 . .
H19A C19 H19B 108.4 . .
O4 C20 C19 109.0(3) . .
O4 C20 H20A 109.9 . .
C19 C20 H20A 109.9 . .
O4 C20 H20B 109.9 . .
C19 C20 H20B 109.9 . .
H20A C20 H20B 108.3 . .
O4 C21 H21A 109.5 . .
O4 C21 H21B 109.5 . .
H21A C21 H21B 109.5 . .
O4 C21 H21C 109.5 . .
H21A C21 H21C 109.5 . .
H21B C21 H21C 109.5 . .
C7 N1 C15 120.1(2) . .
C7 N1 Pt1 112.60(18) . .
C15 N1 Pt1 127.3(2) . .
C16 O2 C17 116.8(2) . .
C18 O3 C19 113.1(2) . .
C20 O4 C21 111.5(3) . .
C1 Pt1 N1 80.66(10) . .
C1 Pt1 S31 98.67(8) . .
N1 Pt1 S31 172.42(7) . .
C1 Pt1 Cl1 161.82(9) . .
N1 Pt1 Cl1 94.79(7) . .
S31 Pt1 Cl1 88.10(3) . .
S31 C31 H31A 109.5 . .
S31 C31 H31B 109.5 . .
H31A C31 H31B 109.5 . .
S31 C31 H31C 109.5 . .
H31A C31 H31C 109.5 . .
H31B C31 H31C 109.5 . .
S31 C32 H32A 109.5 . .
S31 C32 H32B 109.5 . .
H32A C32 H32B 109.5 . .
S31 C32 H32C 109.5 . .
H32A C32 H32C 109.5 . .
H32B C32 H32C 109.5 . .
O31 S31 C32 106.78(14) . .
O31 S31 C31 106.70(15) . .
C32 S31 C31 102.21(16) . .
O31 S31 Pt1 121.83(10) . .
C32 S31 Pt1 112.89(12) . .
C31 S31 Pt1 104.47(11) . .

loop_
_geom_bond_atom_site_label_1
_geom_bond_atom_site_label_2
_geom_bond_distance
_geom_bond_site_symmetry_2
C1 C2 1.402(4) .
C1 C6 1.413(4) .
C1 Pt1 2.003(3) .
C2 C3 1.394(4) .
C2 H2 0.9500 .
C3 C4 1.381(4) .
C3 H3 0.9500 .
C4 C5 1.392(4) .
C4 H4 0.9500 .
C5 C6 1.397(4) .
C5 H5 0.9500 .
C6 C7 1.467(4) .
C7 N1 1.337(4) .
C7 C8 1.411(4) .
C8 C9 1.365(4) .
C8 H8 0.9500 .
C9 C10 1.430(4) .
C9 C16 1.498(4) .
C10 C11 1.419(4) .
C10 C15 1.430(4) .
C11 C12 1.372(4) .
C11 H11 0.9500 .
C12 C13 1.402(4) .
C12 H12 0.9500 .
C13 C14 1.375(4) .
C13 H13 0.9500 .
C14 C15 1.410(4) .
C14 H14 0.9500 .
C15 N1 1.383(3) .
C16 O1 1.208(4) .
C16 O2 1.329(4) .
C17 O2 1.451(3) .
C17 C18 1.515(4) .
C17 H17A 0.9900 .
C17 H17B 0.9900 .
C18 O3 1.423(4) .
C18 H18A 0.9900 .
C18 H18B 0.9900 .
C19 O3 1.430(4) .
C19 C20 1.499(5) .
C19 H19A 0.9900 .
C19 H19B 0.9900 .
C20 O4 1.409(4) .
C20 H20A 0.9900 .
C20 H20B 0.9900 .
C21 O4 1.414(4) .
C21 H21A 0.9800 .
C21 H21B 0.9800 .
C21 H21C 0.9800 .
Cl1 Pt1 2.4135(7) .
N1 Pt1 2.078(2) .
Pt1 S31 2.2141(8) .
C31 S31 1.781(3) .
C31 H31A 0.9800 .
C31 H31B 0.9800 .
C31 H31C 0.9800 .
C32 S31 1.776(3) .
C32 H32A 0.9800 .
C32 H32B 0.9800 .
C32 H32C 0.9800 .
O31 S31 1.477(2) .

loop_
_geom_torsion_atom_site_label_1
_geom_torsion_atom_site_label_2
_geom_torsion_atom_site_label_3
_geom_torsion_atom_site_label_4
_geom_torsion
_geom_torsion_site_symmetry_1
_geom_torsion_site_symmetry_2
_geom_torsion_site_symmetry_3
_geom_torsion_site_symmetry_4
C6 C1 C2 C3 1.7(4) . . . .
Pt1 C1 C2 C3 -166.1(2) . . . .
C1 C2 C3 C4 0.1(4) . . . .
C2 C3 C4 C5 -1.2(4) . . . .
C3 C4 C5 C6 0.4(4) . . . .
C4 C5 C6 C1 1.5(4) . . . .
C4 C5 C6 C7 -175.2(2) . . . .
C2 C1 C6 C5 -2.5(4) . . . .
Pt1 C1 C6 C5 167.4(2) . . . .
C2 C1 C6 C7 174.4(2) . . . .
Pt1 C1 C6 C7 -15.7(3) . . . .
C5 C6 C7 N1 177.1(2) . . . .
C1 C6 C7 N1 0.2(4) . . . .
C5 C6 C7 C8 -1.2(4) . . . .
C1 C6 C7 C8 -178.1(3) . . . .
N1 C7 C8 C9 -2.5(4) . . . .
C6 C7 C8 C9 175.7(2) . . . .
C7 C8 C9 C10 -6.6(4) . . . .
C7 C8 C9 C16 174.0(2) . . . .
C8 C9 C10 C11 -169.5(3) . . . .
C16 C9 C10 C11 9.9(4) . . . .
C8 C9 C10 C15 6.3(4) . . . .
C16 C9 C10 C15 -174.3(3) . . . .
C9 C10 C11 C12 175.7(3) . . . .
C15 C10 C11 C12 0.0(4) . . . .
C10 C11 C12 C13 -0.9(4) . . . .
C11 C12 C13 C14 0.9(4) . . . .
C12 C13 C14 C15 0.0(4) . . . .
C13 C14 C15 N1 -178.8(3) . . . .
C13 C14 C15 C10 -0.9(4) . . . .
C11 C10 C15 N1 178.8(2) . . . .
C9 C10 C15 N1 2.8(4) . . . .
C11 C10 C15 C14 0.9(4) . . . .
C9 C10 C15 C14 -175.1(2) . . . .
C8 C9 C16 O1 39.5(4) . . . .
C10 C9 C16 O1 -139.8(3) . . . .
C8 C9 C16 O2 -137.5(3) . . . .
C10 C9 C16 O2 43.1(4) . . . .
O2 C17 C18 O3 45.9(3) . . . .
O3 C19 C20 O4 -75.5(3) . . . .
C8 C7 N1 C15 11.9(4) . . . .
C6 C7 N1 C15 -166.5(2) . . . .
C8 C7 N1 Pt1 -166.7(2) . . . .
C6 C7 N1 Pt1 14.9(3) . . . .
C14 C15 N1 C7 165.9(3) . . . .
C10 C15 N1 C7 -12.0(4) . . . .
C14 C15 N1 Pt1 -15.8(4) . . . .
C10 C15 N1 Pt1 166.39(19) . . . .
O1 C16 O2 C17 0.9(4) . . . .
C9 C16 O2 C17 177.9(2) . . . .
C18 C17 O2 C16 80.4(3) . . . .
C17 C18 O3 C19 62.9(3) . . . .
C20 C19 O3 C18 165.1(3) . . . .
C19 C20 O4 C21 175.4(3) . . . .
